data_2244143
loop_
_publ_author_name
'Qiu, Qi-Ming'
'Song, Jian-Biao'
'Dong, Ai-Guo'
'Li, Chuan-Tao'
'Zheng, Zhi-Yuan'

_publ_section_title
;
 Crystal structure of 4,4'-(diazenediyl)dipyridinium nitrate perchlorate
;
_journal_coeditor_code YK2173
_journal_issue 9
_journal_name_full 'Acta Crystallographica Section E'
_journal_page_first
;
;
_journal_paper_doi 10.1107/S2056989022007885
_journal_volume 78
_journal_year 2022
_chemical_formula_iupac 'C10 H10 N4 2+, N O3 -, Cl O4 -'
_chemical_formula_moiety 'C10 H10 N4 2+, N O3 -, Cl O4 -'
_chemical_formula_sum 'C10 H10 Cl N5 O7'
_chemical_formula_weight 347.68
_chemical_name_systematic
;
4,4'-(Diazenediyl)dipyridinium nitrate perchlorate
;
_space_group_crystal_system triclinic
_space_group_IT_number 2
_space_group_name_Hall '-P 1'
_space_group_name_H-M_alt 'P -1'
_atom_sites_solution_hydrogens geom
_audit_creation_method SHELXL-2018/3
_cell_angle_alpha 116.966(3)
_cell_angle_beta 105.481(2)
_cell_angle_gamma 92.8710(10)
_cell_formula_units_Z 2
_cell_length_a 8.3023(8)
_cell_length_b 10.0792(9)
_cell_length_c 10.1052(9)
_cell_measurement_reflns_used 1709
_cell_measurement_temperature 298(2)
_cell_measurement_theta_max 25.306
_cell_measurement_theta_min 2.314
_cell_volume 711.77(12)
_computing_cell_refinement
;
SAINT (Bruker, 2006)
;
_computing_data_collection
;
SAINT (Bruker, 2006)
;
_computing_data_reduction
;
APEX2 (Bruker, 2006)
;
_computing_molecular_graphics
;
SHELXTL (Sheldrick, 2008)
;
_computing_publication_material
;
SHELXTL (Sheldrick, 2008)
;
_computing_structure_refinement
;
<i>SHELXL2018/3</i> (Sheldrick, 2015<i>b</i>)
;
_computing_structure_solution
;
SHELXT (Sheldrick, 2015<i>a</i>)
;
_diffrn_ambient_temperature 298(2)
_diffrn_measured_fraction_theta_full 0.981
_diffrn_measured_fraction_theta_max 0.981
_diffrn_measurement_device_type 'Bruker APEXII CCD'
_diffrn_measurement_method 'phi and omega continuous scans'
_diffrn_radiation_type MoK\a
_diffrn_radiation_wavelength 0.71073
_diffrn_reflns_av_R_equivalents 0.0343
_diffrn_reflns_av_unetI/netI 0.0352
_diffrn_reflns_limit_h_max 9
_diffrn_reflns_limit_h_min -9
_diffrn_reflns_limit_k_max 7
_diffrn_reflns_limit_k_min -11
_diffrn_reflns_limit_l_max 12
_diffrn_reflns_limit_l_min -12
_diffrn_reflns_number 3625
_diffrn_reflns_theta_full 25.045
_diffrn_reflns_theta_max 25.045
_diffrn_reflns_theta_min 2.314
_diffrn_source 'fine-focus sealed tube'
_exptl_absorpt_coefficient_mu 0.316
_exptl_absorpt_correction_T_max 0.9042
_exptl_absorpt_correction_T_min 0.8725
_exptl_absorpt_correction_type multi-scan
_exptl_absorpt_process_details
;
(SADABS; Krause <i>et al.</i>,  2015)
;
_exptl_crystal_colour red
_exptl_crystal_density_diffrn 1.622
_exptl_crystal_density_method 'not measured'
_exptl_crystal_description block
_exptl_crystal_F_000 356
_exptl_crystal_size_max 0.450
_exptl_crystal_size_mid 0.400
_exptl_crystal_size_min 0.330
_refine_diff_density_max 0.628
_refine_diff_density_min -0.507
_refine_ls_extinction_method none
_refine_ls_goodness_of_fit_ref 1.004
_refine_ls_hydrogen_treatment constr
_refine_ls_matrix_type full
_refine_ls_number_parameters 208
_refine_ls_number_reflns 2466
_refine_ls_number_restraints 0
_refine_ls_restrained_S_all 1.004
_refine_ls_R_factor_all 0.0948
_refine_ls_R_factor_gt 0.0810
_refine_ls_shift/su_max 0.000
_refine_ls_shift/su_mean 0.000
_refine_ls_structure_factor_coef Fsqd
_refine_ls_weighting_details 'w=1/[\s^2^(Fo^2^)+(0.1890P)^2^+0.2213P] where P=(Fo^2^+2Fc^2^)/3'
_refine_ls_weighting_scheme calc
_refine_ls_wR_factor_gt 0.2330
_refine_ls_wR_factor_ref 0.2497
_reflns_number_gt 1896
_reflns_number_total 2466
_reflns_threshold_expression 'I > 2\s(I)'
_cod_data_source_file yk2173sup1.cif
_cod_data_source_block I
_cod_original_cell_volume 711.77(11)
_cod_database_code 2244143
_shelx_space_group_comment
;
The symmetry employed for this shelxl refinement is uniquely defined
by the following loop, which should always be used as a source of
symmetry information in preference to the above space-group names.
They are only intended as comments.
;
_shelx_estimated_absorpt_t_min 0.871
_shelx_estimated_absorpt_t_max 0.903

loop_
_space_group_symop_operation_xyz
'x, y, z'
'-x, -y, -z'

loop_
_atom_site_type_symbol
_atom_site_label
_atom_site_fract_x
_atom_site_fract_y
_atom_site_fract_z
_atom_site_U_iso_or_equiv
_atom_site_adp_type
_atom_site_calc_flag
_atom_site_occupancy
_atom_site_disorder_assembly
_atom_site_disorder_group
C C1 0.2913(7) 0.5983(5) 0.6432(5) 0.0737(14) Uani d 1 . .
H H1A 0.305031 0.544442 0.545363 0.088 Uiso calc 1 . .
C C2 0.3896(6) 0.7426(5) 0.7501(5) 0.0611(11) Uani d 1 . .
H H2A 0.469672 0.786844 0.725164 0.073 Uiso calc 1 . .
C C3 0.3655(5) 0.8180(4) 0.8929(4) 0.0494(9) Uani d 1 . .
C C4 0.2457(5) 0.7514(5) 0.9279(5) 0.0583(10) Uani d 1 . .
H H4 0.228689 0.802795 1.024639 0.070 Uiso calc 1 . .
C C5 0.1525(6) 0.6100(6) 0.8199(6) 0.0681(13) Uani d 1 . .
H H5 0.071484 0.563924 0.842278 0.082 Uiso calc 1 . .
C C6 0.2190(5) 0.0818(4) 0.6583(4) 0.0539(10) Uani d 1 . .
H H6 0.201694 0.007099 0.555676 0.065 Uiso calc 1 . .
C C7 0.3250(5) 0.2196(5) 0.7198(4) 0.0510(9) Uani d 1 . .
H H7 0.377227 0.240802 0.658865 0.061 Uiso calc 1 . .
C C8 0.3518(4) 0.3251(4) 0.8734(4) 0.0424(8) Uani d 1 . .
C C9 0.2710(5) 0.2956(4) 0.9628(4) 0.0465(9) Uani d 1 . .
H H9 0.288421 0.367714 1.066539 0.056 Uiso calc 1 . .
C C10 0.1631(5) 0.1558(4) 0.8943(5) 0.0513(9) Uani d 1 . .
H H10 0.106801 0.132813 0.951752 0.062 Uiso calc 1 . .
N N1 0.1780(6) 0.5378(4) 0.6816(5) 0.0723(12) Uani d 1 . .
H H1B 0.118526 0.448315 0.614476 0.087 Uiso calc 1 . .
N N2 0.1408(4) 0.0552(3) 0.7461(4) 0.0510(8) Uani d 1 . .
H H2B 0.073137 -0.030783 0.704763 0.061 Uiso calc 1 . .
N N3 0.4662(5) 0.9644(4) 1.0220(4) 0.0617(9) Uani d 1 . .
N N4 0.4601(4) 0.4702(3) 0.9303(3) 0.0464(8) Uani d 1 . .
N N5 0.1514(4) 0.2180(4) 0.2959(4) 0.0529(8) Uani d 1 . .
O O1 0.0745(4) 0.2327(3) 0.3941(3) 0.0592(8) Uani d 1 . .
O O2 0.1175(5) 0.0958(4) 0.1741(4) 0.0848(11) Uani d 1 . .
O O3 0.2412(6) 0.3270(4) 0.3114(4) 0.1011(15) Uani d 1 . .
Cl Cl1 0.22108(13) 0.71463(11) 0.30697(11) 0.0595(4) Uani d 1 . .
O O4 0.0952(4) 0.7204(4) 0.3809(4) 0.0798(10) Uani d 1 . .
O O5 0.2642(6) 0.8577(4) 0.3160(5) 0.1046(14) Uani d 1 . .
O O6 0.3646(6) 0.6719(7) 0.3762(7) 0.131(2) Uani d 1 . .
O O7 0.1536(7) 0.6059(5) 0.1466(5) 0.1112(15) Uani d 1 . .

loop_
_atom_site_aniso_label
_atom_site_aniso_U_11
_atom_site_aniso_U_22
_atom_site_aniso_U_33
_atom_site_aniso_U_12
_atom_site_aniso_U_13
_atom_site_aniso_U_23
C1 0.106(4) 0.049(3) 0.042(2) 0.015(3) 0.015(2) 0.007(2)
C2 0.072(3) 0.045(2) 0.057(2) 0.004(2) 0.026(2) 0.0163(19)
C3 0.047(2) 0.0333(18) 0.051(2) 0.0021(15) 0.0095(16) 0.0102(16)
C4 0.052(2) 0.054(2) 0.064(2) 0.0061(18) 0.0195(18) 0.025(2)
C5 0.054(3) 0.056(3) 0.091(4) -0.001(2) 0.009(2) 0.043(3)
C6 0.058(2) 0.041(2) 0.0427(19) -0.0034(17) 0.0141(17) 0.0061(16)
C7 0.048(2) 0.048(2) 0.050(2) -0.0002(16) 0.0212(16) 0.0161(18)
C8 0.0385(18) 0.0290(16) 0.0469(19) 0.0011(13) 0.0086(14) 0.0114(15)
C9 0.051(2) 0.0363(18) 0.0387(18) 0.0029(15) 0.0151(15) 0.0075(15)
C10 0.055(2) 0.044(2) 0.057(2) 0.0035(17) 0.0230(17) 0.0241(18)
N1 0.076(3) 0.0365(18) 0.072(3) -0.0058(17) -0.013(2) 0.0219(19)
N2 0.0477(18) 0.0341(16) 0.0548(18) -0.0064(13) 0.0102(14) 0.0134(15)
N3 0.074(3) 0.050(2) 0.057(2) 0.0032(17) 0.0302(17) 0.0182(17)
N4 0.0490(18) 0.0371(16) 0.0453(15) 0.0039(13) 0.0147(13) 0.0144(14)
N5 0.058(2) 0.0440(18) 0.0464(17) -0.0044(15) 0.0227(14) 0.0116(15)
O1 0.0702(19) 0.0487(16) 0.0513(15) -0.0080(13) 0.0297(14) 0.0148(13)
O2 0.122(3) 0.0550(19) 0.0581(18) -0.0123(18) 0.0462(19) 0.0060(15)
O3 0.121(3) 0.067(2) 0.092(3) -0.031(2) 0.065(2) 0.0067(19)
Cl1 0.0639(7) 0.0527(7) 0.0564(7) 0.0023(5) 0.0317(5) 0.0162(5)
O4 0.078(2) 0.0570(19) 0.092(2) -0.0099(15) 0.0561(19) 0.0123(17)
O5 0.147(4) 0.063(2) 0.116(3) 0.003(2) 0.078(3) 0.036(2)
O6 0.087(3) 0.209(6) 0.172(5) 0.040(3) 0.057(3) 0.145(5)
O7 0.162(4) 0.081(3) 0.070(2) 0.012(3) 0.059(3) 0.010(2)

loop_
_atom_type_symbol
_atom_type_description
_atom_type_scat_dispersion_real
_atom_type_scat_dispersion_imag
_atom_type_scat_source
C C 0.0033 0.0016 'International Tables Vol C Tables 4.2.6.8 and 6.1.1.4'
H H 0.0000 0.0000 'International Tables Vol C Tables 4.2.6.8 and 6.1.1.4'
N N 0.0061 0.0033 'International Tables Vol C Tables 4.2.6.8 and 6.1.1.4'
O O 0.0106 0.0060 'International Tables Vol C Tables 4.2.6.8 and 6.1.1.4'
Cl Cl 0.1484 0.1585 'International Tables Vol C Tables 4.2.6.8 and 6.1.1.4'

loop_
_geom_angle_atom_site_label_1
_geom_angle_atom_site_label_2
_geom_angle_atom_site_label_3
_geom_angle_site_symmetry_1
_geom_angle_site_symmetry_3
_geom_angle
_geom_angle_publ_flag
N1 C1 C2 . . 119.7(4) ?
N1 C1 H1A . . 120.2 ?
C2 C1 H1A . . 120.2 ?
C3 C2 C1 . . 118.3(4) ?
C3 C2 H2A . . 120.9 ?
C1 C2 H2A . . 120.9 ?
C2 C3 C4 . . 120.2(4) ?
C2 C3 N3 . . 125.2(4) ?
C4 C3 N3 . . 114.4(3) ?
C5 C4 C3 . . 119.4(4) ?
C5 C4 H4 . . 120.3 ?
C3 C4 H4 . . 120.3 ?
N1 C5 C4 . . 119.6(5) ?
N1 C5 H5 . . 120.2 ?
C4 C5 H5 . . 120.2 ?
N2 C6 C7 . . 120.0(3) ?
N2 C6 H6 . . 120.0 ?
C7 C6 H6 . . 120.0 ?
C8 C7 C6 . . 118.3(4) ?
C8 C7 H7 . . 120.9 ?
C6 C7 H7 . . 120.9 ?
C7 C8 C9 . . 121.0(3) ?
C7 C8 N4 . . 115.9(3) ?
C9 C8 N4 . . 123.0(3) ?
C8 C9 C10 . . 118.4(3) ?
C8 C9 H9 . . 120.8 ?
C10 C9 H9 . . 120.8 ?
N2 C10 C9 . . 119.4(3) ?
N2 C10 H10 . . 120.3 ?
C9 C10 H10 . . 120.3 ?
C1 N1 C5 . . 122.8(4) ?
C1 N1 H1B . . 118.6 ?
C5 N1 H1B . . 118.6 ?
C10 N2 C6 . . 122.9(3) ?
C10 N2 H2B . . 118.6 ?
C6 N2 H2B . . 118.6 ?
N3 N3 C3 2_677 . 112.2(4) ?
N4 N4 C8 2_667 . 112.6(4) ?
O3 N5 O2 . . 119.4(3) ?
O3 N5 O1 . . 121.1(3) ?
O2 N5 O1 . . 118.9(3) ?
O6 Cl1 O7 . . 108.4(3) ?
O6 Cl1 O5 . . 111.8(3) ?
O7 Cl1 O5 . . 107.3(3) ?
O6 Cl1 O4 . . 110.1(2) ?
O7 Cl1 O4 . . 109.5(3) ?
O5 Cl1 O4 . . 109.7(2) ?

loop_
_geom_bond_atom_site_label_1
_geom_bond_atom_site_label_2
_geom_bond_site_symmetry_2
_geom_bond_distance
_geom_bond_publ_flag
C1 N1 . 1.326(7) ?
C1 C2 . 1.391(6) ?
C1 H1A . 0.9300 ?
C2 C3 . 1.369(6) ?
C2 H2A . 0.9300 ?
C3 C4 . 1.379(6) ?
C3 N3 . 1.458(5) ?
C4 C5 . 1.360(6) ?
C4 H4 . 0.9300 ?
C5 N1 . 1.334(7) ?
C5 H5 . 0.9300 ?
C6 N2 . 1.335(5) ?
C6 C7 . 1.377(6) ?
C6 H6 . 0.9300 ?
C7 C8 . 1.373(5) ?
C7 H7 . 0.9300 ?
C8 C9 . 1.379(5) ?
C8 N4 . 1.452(4) ?
C9 C10 . 1.388(5) ?
C9 H9 . 0.9300 ?
C10 N2 . 1.327(5) ?
C10 H10 . 0.9300 ?
N1 H1B . 0.8600 ?
N2 H2B . 0.8600 ?
N3 N3 2_677 1.188(7) ?
N4 N4 2_667 1.216(6) ?
N5 O3 . 1.219(4) ?
N5 O2 . 1.232(4) ?
N5 O1 . 1.276(4) ?
Cl1 O6 . 1.405(5) ?
Cl1 O7 . 1.408(4) ?
Cl1 O5 . 1.424(4) ?
Cl1 O4 . 1.427(3) ?

loop_
_geom_hbond_atom_site_label_D
_geom_hbond_atom_site_label_H
_geom_hbond_atom_site_label_A
_geom_hbond_site_symmetry_A
_geom_hbond_distance_DH
_geom_hbond_distance_HA
_geom_hbond_distance_DA
_geom_hbond_angle_DHA
_geom_hbond_publ_flag
N2 H2B O2 2_556 0.86 2.47 3.046(5) 125.2 yes
N2 H2B O1 2_556 0.86 1.97 2.833(4) 177.4 yes
N2 H2B N5 2_556 0.86 2.58 3.372(4) 153.3 yes
N1 H1B O4 2_566 0.86 2.42 3.078(5) 133.7 yes
N1 H1B O1 . 0.86 2.22 2.989(5) 149.5 yes
C10 H10 O2 2_556 0.93 2.46 3.049(5) 121.5 yes
C10 H10 O2 1_556 0.93 2.42 3.257(5) 149.7 yes
C9 H9 O7 1_556 0.93 2.58 3.191(6) 123.6 yes
C7 H7 O6 2_666 0.93 2.45 3.285(6) 149.7 yes
C6 H6 O5 1_545 0.93 2.42 3.302(6) 158.8 yes
C6 H6 O4 1_545 0.93 2.56 3.318(5) 139.4 yes
C6 H6 Cl1 1_545 0.93 2.93 3.798(4) 156.2 yes
C5 H5 O7 2_566 0.93 2.53 3.447(7) 168.9 yes
C1 H1A O3 . 0.93 2.28 3.117(5) 149.9 yes

loop_
_geom_torsion_atom_site_label_1
_geom_torsion_atom_site_label_2
_geom_torsion_atom_site_label_3
_geom_torsion_atom_site_label_4
_geom_torsion_site_symmetry_1
_geom_torsion_site_symmetry_2
_geom_torsion_site_symmetry_3
_geom_torsion_site_symmetry_4
_geom_torsion
_geom_torsion_publ_flag
N1 C1 C2 C3 . . . . 0.0(7) ?
C1 C2 C3 C4 . . . . -0.4(6) ?
C1 C2 C3 N3 . . . . 175.1(4) ?
C2 C3 C4 C5 . . . . 0.4(6) ?
N3 C3 C4 C5 . . . . -175.6(4) ?
C3 C4 C5 N1 . . . . -0.1(6) ?
N2 C6 C7 C8 . . . . 2.2(6) ?
C6 C7 C8 C9 . . . . -1.8(6) ?
C6 C7 C8 N4 . . . . -178.0(3) ?
C7 C8 C9 C10 . . . . 0.7(5) ?
N4 C8 C9 C10 . . . . 176.6(3) ?
C8 C9 C10 N2 . . . . 0.0(6) ?
C2 C1 N1 C5 . . . . 0.3(7) ?
C4 C5 N1 C1 . . . . -0.2(7) ?
C9 C10 N2 C6 . . . . 0.4(6) ?
C7 C6 N2 C10 . . . . -1.5(6) ?
C2 C3 N3 N3 . . . 2_677 22.8(7) ?
C4 C3 N3 N3 . . . 2_677 -161.4(5) ?
C7 C8 N4 N4 . . . 2_667 -149.2(4) ?
C9 C8 N4 N4 . . . 2_667 34.8(5) ?

_cod_database_fobs_code 2244143
